data_7718705
loop_
_publ_author_name
'Das, Pranjal'
'Kuilya, Hemrupa'
'Basak, Swati'
'Hazarika, Baisali'
'Ray, Joydeep'
'Sarma, Debajit'
'Choudhury, Diganta'
'Kalita, Apurba'

_publ_section_title
;
 Enhancing electrocatalytic water oxidation: ligand complementarity in
 ternary Cu(II) complexes.
;
_journal_issue 23
_journal_name_full 'Dalton transactions (Cambridge, England : 2003)'
_journal_page_first 9418
_journal_page_last 9426
_journal_paper_doi 10.1039/d5dt00790a
_journal_volume 54
_journal_year 2025
_chemical_absolute_configuration syn
_chemical_compound_source Synthesized
_chemical_formula_moiety 'C4 H12 Br Cu N3, Br'
_chemical_formula_sum 'C4 H12 Br2 Cu N3'
_chemical_formula_weight 325.52
_space_group_crystal_system orthorhombic
_space_group_IT_number 59
_space_group_name_Hall '-P 2ab 2a'
_space_group_name_H-M_alt 'P m m n :2'
_atom_sites_solution_hydrogens geom
_atom_sites_solution_primary iterative
_audit_creation_method SHELXL-2019/3
_audit_update_record
;
2025-05-13 deposited with the CCDC.	2025-05-15 downloaded from the CCDC.
;
_cell_angle_alpha 90
_cell_angle_beta 90
_cell_angle_gamma 90
_cell_formula_units_Z 2
_cell_length_a 8.702(4)
_cell_length_b 6.252(3)
_cell_length_c 8.543(3)
_cell_measurement_reflns_used 3717
_cell_measurement_temperature 273(2)
_cell_measurement_theta_max 25.217
_cell_measurement_theta_min 2.384
_cell_volume 464.8(3)
_computing_cell_refinement 'Bruker SAINT'
_computing_data_collection 'Bruker APEX2'
_computing_data_reduction 'Bruker SAINT'
_computing_molecular_graphics 'Bruker SHELXTL'
_computing_publication_material 'Bruker SHELXTL'
_computing_structure_refinement 'SHELXL-2019/2 (Sheldrick, 2019)'
_computing_structure_solution 'SHELXT 2014/5 (Sheldrick, 2014)'
_diffrn_ambient_temperature 273(2)
_diffrn_measured_fraction_theta_full 0.998
_diffrn_measured_fraction_theta_max 0.998
_diffrn_measurement_device_type 'Bruker APEX-II CCD'
_diffrn_measurement_method '\f and \w scans'
_diffrn_radiation_probe x-ray
_diffrn_radiation_type MoK\a
_diffrn_radiation_wavelength 0.71073
_diffrn_reflns_av_R_equivalents 0.0589
_diffrn_reflns_av_unetI/netI 0.0222
_diffrn_reflns_Laue_measured_fraction_full 0.998
_diffrn_reflns_Laue_measured_fraction_max 0.998
_diffrn_reflns_limit_h_max 10
_diffrn_reflns_limit_h_min -10
_diffrn_reflns_limit_k_max 7
_diffrn_reflns_limit_k_min -7
_diffrn_reflns_limit_l_max 10
_diffrn_reflns_limit_l_min -10
_diffrn_reflns_number 8389
_diffrn_reflns_point_group_measured_fraction_full 0.998
_diffrn_reflns_point_group_measured_fraction_max 0.998
_diffrn_reflns_theta_full 25.217
_diffrn_reflns_theta_max 25.217
_diffrn_reflns_theta_min 2.384
_exptl_absorpt_coefficient_mu 10.883
_exptl_absorpt_correction_type none
_exptl_crystal_colour 'metallic dark blue'
_exptl_crystal_density_diffrn 2.326
_exptl_crystal_description block
_exptl_crystal_F_000 312
_exptl_crystal_recrystallization_method 'Slow evaporation in methanol-water'
_exptl_crystal_size_max 0.03
_exptl_crystal_size_mid 0.02
_exptl_crystal_size_min 0.02
_refine_diff_density_max 0.680
_refine_diff_density_min -0.955
_refine_diff_density_rms 0.114
_refine_ls_extinction_method none
_refine_ls_goodness_of_fit_ref 1.153
_refine_ls_hydrogen_treatment constr
_refine_ls_matrix_type full
_refine_ls_number_parameters 41
_refine_ls_number_reflns 497
_refine_ls_number_restraints 1
_refine_ls_restrained_S_all 1.158
_refine_ls_R_factor_all 0.0308
_refine_ls_R_factor_gt 0.0257
_refine_ls_shift/su_max 0.000
_refine_ls_shift/su_mean 0.000
_refine_ls_structure_factor_coef Fsqd
_refine_ls_weighting_details 'w=1/[\s^2^(Fo^2^)+(0.0146P)^2^+1.9637P] where P=(Fo^2^+2Fc^2^)/3'
_refine_ls_weighting_scheme calc
_refine_ls_wR_factor_gt 0.0565
_refine_ls_wR_factor_ref 0.0585
_reflns_Friedel_coverage 0.000
_reflns_number_gt 448
_reflns_number_total 497
_reflns_threshold_expression 'I > 2\s(I)'
_cod_data_source_file d5dt00790a2.cif
_cod_data_source_block Complex3
_cod_depositor_comments 'Adding full bibliography for 7718704--7718711.cif.'
_cod_original_sg_symbol_H-M 'P m m n'
_cod_database_code 7718705
_shelx_space_group_comment
;
The symmetry employed for this shelxl refinement is uniquely defined
by the following loop, which should always be used as a source of
symmetry information in preference to the above space-group names.
They are only intended as comments.
;
_shelx_estimated_absorpt_t_min 0.770
_shelx_estimated_absorpt_t_max 0.804

loop_
_space_group_symop_operation_xyz
'x, y, z'
'-x+1/2, -y+1/2, z'
'x+1/2, -y, -z'
'-x, y+1/2, -z'
'-x, -y, -z'
'x-1/2, y-1/2, -z'
'-x-1/2, y, z'
'x, -y-1/2, z'

loop_
_atom_site_label
_atom_site_type_symbol
_atom_site_fract_x
_atom_site_fract_y
_atom_site_fract_z
_atom_site_U_iso_or_equiv
_atom_site_adp_type
_atom_site_occupancy
_atom_site_site_symmetry_order
_atom_site_calc_flag
_atom_site_refinement_flags_posn
_atom_site_refinement_flags_adp
_atom_site_refinement_flags_occupancy
_atom_site_disorder_assembly
_atom_site_disorder_group
Br1 Br 0.250000 0.250000 0.66247(9) 0.0247(2) Uani 1 4 d S T P A .
Cu1 Cu 0.250000 0.250000 0.38202(12) 0.0289(3) Uani 1 4 d S T P . .
N2 N 0.250000 0.250000 0.1511(8) 0.0321(19) Uani 1 4 d DS T P A .
C1 C -0.0209(7) 0.250000 0.1946(7) 0.0276(14) Uani 1 2 d DS T P . .
H2B H -0.077426 0.371609 0.153916 0.033 Uiso 0.5 1 calc R U P A .
H2A H -0.090501 0.128797 0.195252 0.033 Uiso 0.5 1 calc R U P . .
Br2 Br 0.250000 0.750000 0.33217(9) 0.0185(2) Uani 1 4 d S T P . .
N1 N 0.0213(6) 0.2961(11) 0.3534(7) 0.023(3) Uani 0.5 1 d D . P A -1
H1A H -0.030509 0.210927 0.418145 0.028 Uiso 0.5 1 calc R U P A -1
H1B H -0.002586 0.430941 0.376257 0.028 Uiso 0.5 1 calc R U P A -1
C2 C 0.1045(7) 0.2026(11) 0.0866(8) 0.019(3) Uani 0.5 1 d D . P A -1
H3A H 0.100978 0.052214 0.058803 0.023 Uiso 0.5 1 calc R U P A -1
H3B H 0.090566 0.285108 -0.008496 0.023 Uiso 0.5 1 calc R U P A -1

loop_
_atom_site_aniso_label
_atom_site_aniso_U_11
_atom_site_aniso_U_22
_atom_site_aniso_U_33
_atom_site_aniso_U_23
_atom_site_aniso_U_13
_atom_site_aniso_U_12
Br1 0.0302(5) 0.0330(5) 0.0107(4) 0.000 0.000 0.000
Cu1 0.0145(5) 0.0606(8) 0.0115(5) 0.000 0.000 0.000
N2 0.014(3) 0.071(6) 0.012(3) 0.000 0.000 0.000
C1 0.020(3) 0.036(3) 0.026(4) 0.000 -0.004(2) 0.000
Br2 0.0209(4) 0.0138(4) 0.0207(4) 0.000 0.000 0.000
N1 0.020(3) 0.030(8) 0.019(3) -0.001(3) 0.006(2) -0.001(3)
C2 0.023(3) 0.020(8) 0.014(3) -0.001(3) -0.006(3) 0.003(3)

loop_
_atom_type_symbol
_atom_type_description
_atom_type_scat_dispersion_real
_atom_type_scat_dispersion_imag
_atom_type_scat_source
C C 0.0033 0.0016 'International Tables Vol C Tables 4.2.6.8 and 6.1.1.4'
H H 0.0000 0.0000 'International Tables Vol C Tables 4.2.6.8 and 6.1.1.4'
Br Br -0.2901 2.4595 'International Tables Vol C Tables 4.2.6.8 and 6.1.1.4'
Cu Cu 0.3201 1.2651 'International Tables Vol C Tables 4.2.6.8 and 6.1.1.4'
N N 0.0061 0.0033 'International Tables Vol C Tables 4.2.6.8 and 6.1.1.4'

loop_
_geom_angle_atom_site_label_1
_geom_angle_atom_site_label_2
_geom_angle_atom_site_label_3
_geom_angle
_geom_angle_site_symmetry_1
_geom_angle_site_symmetry_3
_geom_angle_publ_flag
N2 Cu1 N1 83.08(17) . . ?
N2 Cu1 Br1 180.0 . . ?
N1 Cu1 Br1 96.92(17) . . ?
C2 N2 Cu1 113.0(4) . . ?
N1 C1 C2 116.6(5) . . ?
N1 C1 H2B 108.2 . . ?
C2 C1 H2B 108.2 . . ?
N1 C1 H2A 108.2 . . ?
C2 C1 H2A 108.2 . . ?
H2B C1 H2A 107.3 . . ?
N1 C1 H2B 128.8(3) . 8_565 ?
C2 C1 H2B 89.6(3) . 8_565 ?
H2B C1 H2B 103.2 . 8_565 ?
H2A C1 H2B 22.1 . 8_565 ?
N1 C1 H2A 89.9(3) . 8_565 ?
C2 C1 H2A 129.0(3) . 8_565 ?
H2B C1 H2A 22.1 . 8_565 ?
H2A C1 H2A 102.7 . 8_565 ?
H2B C1 H2A 107.3 8_565 8_565 ?
C1 N1 Cu1 109.7(4) . . ?
C1 N1 H1A 109.7 . . ?
Cu1 N1 H1A 109.7 . . ?
C1 N1 H1B 109.7 . . ?
Cu1 N1 H1B 109.7 . . ?
H1A N1 H1B 108.2 . . ?
N2 C2 C1 112.4(5) . . ?
N2 C2 H3A 109.1 . . ?
C1 C2 H3A 109.1 . . ?
N2 C2 H3B 109.1 . . ?
C1 C2 H3B 109.1 . . ?
H3A C2 H3B 107.9 . . ?

loop_
_geom_bond_atom_site_label_1
_geom_bond_atom_site_label_2
_geom_bond_distance
_geom_bond_site_symmetry_2
_geom_bond_publ_flag
Br1 Cu1 2.3959(15) . ?
Cu1 N2 1.972(7) . ?
Cu1 N1 2.026(6) . ?
N2 C2 1.412(6) . ?
C1 N1 1.435(7) . ?
C1 C2 1.460(9) . ?
C1 H2B 0.9700 . ?
C1 H2A 0.9700 . ?
C1 H2B 0.9700 8_565 ?
C1 H2A 0.9700 8_565 ?
N1 H1A 0.8900 . ?
N1 H1B 0.8900 . ?
C2 H3A 0.9700 . ?
C2 H3B 0.9700 . ?

loop_
_geom_torsion_atom_site_label_1
_geom_torsion_atom_site_label_2
_geom_torsion_atom_site_label_3
_geom_torsion_atom_site_label_4
_geom_torsion
_geom_torsion_site_symmetry_1
_geom_torsion_site_symmetry_2
_geom_torsion_site_symmetry_3
_geom_torsion_site_symmetry_4
_geom_torsion_publ_flag
C2 C1 N1 Cu1 -5.7(5) . . . . ?
Cu1 N2 C2 C1 23.5(5) . . . . ?
N1 C1 C2 N2 -11.3(7) . . . . ?
